data_2208568
loop_
_publ_author_name
'Qiu, Xiao-Yang'
'Yang, Sen-Lin'
'Liu, Wei-Sheng'
'Zhu, Hai-liang'

_publ_section_title
;
 (<i>E</i>)-1-(4-Chlorophenyl)-3-(4-methoxyphenyl)prop-2-en-1-one
;
_journal_coeditor_code CV2013
_journal_issue 4
_journal_name_full 'Acta Crystallographica Section E'
_journal_page_first o1627
_journal_page_last o1628
_journal_paper_doi 10.1107/S1600536806009561
_journal_volume 62
_journal_year 2006
_chemical_formula_iupac 'C16 H13 Cl O2'
_chemical_formula_moiety 'C16 H13 Cl O2'
_chemical_formula_sum 'C16 H13 Cl O2'
_chemical_formula_weight 272.71
_chemical_name_systematic
;
(E)-1-(4-chlorophenyl)-3-(4-methoxyphenyl)prop-2-en-1-one
;
_space_group_IT_number 33
_symmetry_cell_setting orthorhombic
_symmetry_space_group_name_Hall 'P 2c -2n'
_symmetry_space_group_name_H-M 'P n a 21'
_atom_sites_solution_hydrogens geom
_atom_sites_solution_primary direct
_atom_sites_solution_secondary difmap
_audit_creation_method SHELXL-97
_cell_angle_alpha 90.00
_cell_angle_beta 90.00
_cell_angle_gamma 90.00
_cell_formula_units_Z 4
_cell_length_a 12.810(3)
_cell_length_b 25.693(5)
_cell_length_c 3.9920(8)
_cell_measurement_reflns_used 2268
_cell_measurement_temperature 298(2)
_cell_measurement_theta_max 26.362
_cell_measurement_theta_min 2.867
_cell_volume 1313.9(5)
_computing_cell_refinement 'SAINT (Bruker, 1998)'
_computing_data_collection 'SMART (Bruker, 1998)'
_computing_data_reduction SAINT
_computing_molecular_graphics 'SHELXTL (Sheldrick, 1997b)'
_computing_publication_material SHELXTL
_computing_structure_refinement 'SHELXL97 (Sheldrick, 1997a)'
_computing_structure_solution 'SHELXS97 (Sheldrick, 1997a)'
_diffrn_ambient_temperature 298(2)
_diffrn_measured_fraction_theta_full 0.999
_diffrn_measured_fraction_theta_max 0.999
_diffrn_measurement_device_type 'Bruker SMART APEX area-detector'
_diffrn_measurement_method \w
_diffrn_radiation_monochromator graphite
_diffrn_radiation_source 'fine-focus sealed tube'
_diffrn_radiation_type MoK\a
_diffrn_radiation_wavelength 0.71073
_diffrn_reflns_av_R_equivalents 0.0462
_diffrn_reflns_av_sigmaI/netI 0.0667
_diffrn_reflns_limit_h_max 13
_diffrn_reflns_limit_h_min -15
_diffrn_reflns_limit_k_max 24
_diffrn_reflns_limit_k_min -31
_diffrn_reflns_limit_l_max 4
_diffrn_reflns_limit_l_min -4
_diffrn_reflns_number 5311
_diffrn_reflns_theta_full 25.49
_diffrn_reflns_theta_max 25.49
_diffrn_reflns_theta_min 1.59
_diffrn_standards_number 0
_exptl_absorpt_coefficient_mu 0.285
_exptl_absorpt_correction_T_max 0.9195
_exptl_absorpt_correction_T_min 0.8946
_exptl_absorpt_correction_type multi-scan
_exptl_absorpt_process_details '(SADABS; Sheldrick, 1996)'
_exptl_crystal_colour yellow
_exptl_crystal_density_diffrn 1.379
_exptl_crystal_density_method 'not measured'
_exptl_crystal_description block
_exptl_crystal_F_000 568
_exptl_crystal_size_max 0.40
_exptl_crystal_size_mid 0.40
_exptl_crystal_size_min 0.30
_refine_diff_density_max 0.292
_refine_diff_density_min -0.332
_refine_ls_abs_structure_details 'Flack (1983)'
_refine_ls_abs_structure_Flack 0.2(2)
_refine_ls_extinction_method none
_refine_ls_goodness_of_fit_ref 1.337
_refine_ls_hydrogen_treatment constr
_refine_ls_matrix_type full
_refine_ls_number_parameters 173
_refine_ls_number_reflns 2349
_refine_ls_number_restraints 4
_refine_ls_restrained_S_all 1.336
_refine_ls_R_factor_all 0.1117
_refine_ls_R_factor_gt 0.0992
_refine_ls_shift/su_max 0.000
_refine_ls_shift/su_mean 0.000
_refine_ls_structure_factor_coef Fsqd
_refine_ls_weighting_details 'calc w=1/[\s^2^(Fo^2^)+(0.0397P)^2^+1.5662P] where P=(Fo^2^+2Fc^2^)/3'
_refine_ls_weighting_scheme calc
_refine_ls_wR_factor_gt 0.1825
_refine_ls_wR_factor_ref 0.1876
_reflns_number_gt 2011
_reflns_number_total 2349
_reflns_threshold_expression I>2\s(I)
_cod_data_source_file cv2013.cif
_cod_data_source_block I
_cod_depositor_comments
;
The following automatic conversions were performed:
'_symmetry_cell_setting' value 'Orthorhombic' changed to 'orthorhombic'
according to '/home/saulius/struct/CIF-dictionaries/cif_core.dic'
dictionary named 'cif_core.dic' version 2.4.1 from 2010-06-29.

Automatic conversion script
Id: cif_fix_enum 1527 2010-12-29 10:47:43Z saulius 

The following automatic conversions were performed:

'_symmetry_cell_setting' value 'Orthorhombic' changed to
'orthorhombic' according to
/home/saulius/struct/CIF-dictionaries/cif_core.dic dictionary named
'cif_core.dic' version 2.4.1 from 2010-06-29.

Automatic conversion script
Id: cif_fix_values 1715 2011-07-08 13:25:40Z adriana 
;
_cod_database_code 2208568
_cod_database_fobs_code 2208568

loop_
_symmetry_equiv_pos_as_xyz
'x, y, z'
'-x, -y, z+1/2'
'x+1/2, -y+1/2, z'
'-x+1/2, y+1/2, z+1/2'

loop_
_atom_site_type_symbol
_atom_site_label
_atom_site_fract_x
_atom_site_fract_y
_atom_site_fract_z
_atom_site_U_iso_or_equiv
_atom_site_adp_type
_atom_site_calc_flag
_atom_site_refinement_flags
_atom_site_occupancy
Cl Cl1 -0.05772(14) 0.73826(7) 0.4154(6) 0.0659(6) Uani d . 1
O O1 0.1985(3) 0.92764(16) 1.1830(16) 0.0567(14) Uani d . 1
O O2 0.8502(3) 0.91837(17) 1.1941(16) 0.0578(14) Uani d . 1
C C1 0.0297(5) 0.7820(3) 0.5966(16) 0.0447(17) Uani d D 1
C C2 0.1297(5) 0.7665(2) 0.666(2) 0.0510(19) Uani d D 1
H H2 0.1513 0.7328 0.6151 0.061 Uiso calc R 1
C C3 0.1973(5) 0.8007(2) 0.8103(16) 0.0446(18) Uani d D 1
H H3 0.2653 0.7904 0.8566 0.053 Uiso calc R 1
C C4 0.1659(4) 0.8505(2) 0.8883(17) 0.0332(13) Uani d D 1
C C5 0.0659(5) 0.8643(2) 0.8147(18) 0.0465(18) Uani d D 1
H H5 0.0435 0.8977 0.8697 0.056 Uiso calc R 1
C C6 -0.0021(5) 0.8316(3) 0.665(2) 0.0506(18) Uani d D 1
H H6 -0.0692 0.8426 0.6104 0.061 Uiso calc R 1
C C7 0.2350(5) 0.8897(2) 1.0500(15) 0.0389(16) Uani d . 1
C C8 0.3487(5) 0.8810(3) 1.0406(16) 0.0424(17) Uani d . 1
H H8 0.3752 0.8534 0.9160 0.051 Uiso calc R 1
C C9 0.4142(5) 0.9119(2) 1.2074(16) 0.0402(15) Uani d . 1
H H9 0.3824 0.9375 1.3371 0.048 Uiso calc R 1
C C10 0.5281(5) 0.9117(2) 1.2172(18) 0.0391(15) Uani d . 1
C C11 0.5882(5) 0.8729(2) 1.068(2) 0.051(2) Uani d . 1
H H11 0.5557 0.8451 0.9608 0.061 Uiso calc R 1
C C12 0.6944(5) 0.8755(2) 1.0772(17) 0.0429(17) Uani d . 1
H H12 0.7338 0.8483 0.9900 0.051 Uiso calc R 1
C C13 0.7451(5) 0.9190(2) 1.2178(17) 0.0390(15) Uani d . 1
C C14 0.6854(5) 0.9577(2) 1.3617(19) 0.0461(18) Uani d . 1
H H14 0.7169 0.9863 1.4627 0.055 Uiso calc R 1
C C15 0.5796(5) 0.9532(2) 1.3530(15) 0.0380(15) Uani d . 1
H H15 0.5400 0.9800 1.4450 0.046 Uiso calc R 1
C C16 0.9030(5) 0.9618(3) 1.332(2) 0.059(2) Uani d . 1
H H16A 0.8831 0.9928 1.2134 0.089 Uiso calc R 1
H H16B 0.9770 0.9568 1.3121 0.089 Uiso calc R 1
H H16C 0.8848 0.9653 1.5642 0.089 Uiso calc R 1

loop_
_atom_site_aniso_label
_atom_site_aniso_U_11
_atom_site_aniso_U_22
_atom_site_aniso_U_33
_atom_site_aniso_U_12
_atom_site_aniso_U_13
_atom_site_aniso_U_23
Cl1 0.0618(10) 0.0741(12) 0.0618(11) -0.0294(9) -0.0022(13) -0.0083(14)
O1 0.050(3) 0.042(3) 0.078(4) 0.006(2) 0.011(3) -0.010(3)
O2 0.044(3) 0.050(3) 0.080(4) -0.003(2) -0.003(3) -0.013(3)
C1 0.050(4) 0.053(4) 0.031(4) -0.011(3) 0.011(3) 0.010(3)
C2 0.046(4) 0.036(4) 0.071(5) 0.000(3) 0.003(4) 0.008(4)
C3 0.033(3) 0.048(4) 0.053(5) -0.001(3) 0.006(3) 0.008(3)
C4 0.033(3) 0.045(3) 0.021(3) 0.000(2) 0.016(3) 0.013(3)
C5 0.042(3) 0.042(4) 0.056(5) 0.005(3) -0.005(3) 0.000(3)
C6 0.028(3) 0.060(4) 0.064(5) 0.005(3) -0.002(3) -0.006(4)
C7 0.044(4) 0.044(4) 0.030(3) 0.001(3) 0.021(3) 0.006(3)
C8 0.047(4) 0.043(4) 0.037(4) 0.001(3) -0.002(3) 0.009(3)
C9 0.052(4) 0.041(4) 0.028(3) 0.008(3) 0.000(3) 0.005(3)
C10 0.048(4) 0.035(3) 0.034(4) 0.000(3) -0.008(3) 0.006(3)
C11 0.045(4) 0.034(4) 0.074(5) -0.002(3) -0.010(4) -0.007(3)
C12 0.042(4) 0.042(4) 0.044(4) 0.013(3) -0.001(3) -0.006(3)
C13 0.043(4) 0.039(3) 0.035(4) -0.005(3) -0.024(3) 0.007(3)
C14 0.052(4) 0.036(3) 0.050(5) -0.003(3) -0.025(4) -0.007(4)
C15 0.053(4) 0.036(3) 0.025(4) 0.003(3) -0.008(3) -0.006(3)
C16 0.041(4) 0.078(5) 0.060(5) -0.016(3) 0.004(4) -0.017(4)

loop_
_atom_type_symbol
_atom_type_description
_atom_type_scat_dispersion_real
_atom_type_scat_dispersion_imag
_atom_type_scat_source
C C 0.0033 0.0016 'International Tables Vol C Tables 4.2.6.8 and 6.1.1.4'
H H 0.0000 0.0000 'International Tables Vol C Tables 4.2.6.8 and 6.1.1.4'
O O 0.0106 0.0060 'International Tables Vol C Tables 4.2.6.8 and 6.1.1.4'
Cl Cl 0.1484 0.1585 'International Tables Vol C Tables 4.2.6.8 and 6.1.1.4'

loop_
_geom_angle_atom_site_label_1
_geom_angle_atom_site_label_2
_geom_angle_atom_site_label_3
_geom_angle
_geom_angle_publ_flag
C13 O2 C16 116.1(5) n
C6 C1 C2 120.7(6) n
C6 C1 Cl1 119.5(5) n
C2 C1 Cl1 119.7(6) n
C3 C2 C1 119.4(6) n
C3 C2 H2 120.3 n
C1 C2 H2 120.3 n
C2 C3 C4 120.7(6) n
C2 C3 H3 119.6 n
C4 C3 H3 119.6 n
C5 C4 C3 117.9(6) n
C5 C4 C7 118.5(5) n
C3 C4 C7 123.6(5) n
C6 C5 C4 122.7(6) n
C6 C5 H5 118.6 n
C4 C5 H5 118.6 n
C5 C6 C1 118.5(6) n
C5 C6 H6 120.8 n
C1 C6 H6 120.8 n
O1 C7 C8 121.2(6) y
O1 C7 C4 120.5(6) y
C8 C7 C4 118.3(5) y
C9 C8 C7 121.2(6) y
C9 C8 H8 119.4 n
C7 C8 H8 119.4 n
C8 C9 C10 129.8(6) y
C8 C9 H9 115.1 n
C10 C9 H9 115.1 n
C15 C10 C11 117.5(6) n
C15 C10 C9 119.4(6) n
C11 C10 C9 122.9(6) n
C12 C11 C10 120.2(6) n
C12 C11 H11 119.9 n
C10 C11 H11 119.9 n
C11 C12 C13 120.8(6) n
C11 C12 H12 119.6 n
C13 C12 H12 119.6 n
O2 C13 C14 126.2(5) n
O2 C13 C12 115.0(6) n
C14 C13 C12 118.8(5) n
C15 C14 C13 118.7(6) n
C15 C14 H14 120.7 n
C13 C14 H14 120.7 n
C14 C15 C10 123.9(6) n
C14 C15 H15 118.1 n
C10 C15 H15 118.1 n
O2 C16 H16A 109.5 n
O2 C16 H16B 109.5 n
H16A C16 H16B 109.5 n
O2 C16 H16C 109.5 n
H16A C16 H16C 109.5 n
H16B C16 H16C 109.5 n

loop_
_geom_bond_atom_site_label_1
_geom_bond_atom_site_label_2
_geom_bond_distance
_geom_bond_publ_flag
Cl1 C1 1.744(7) n
O1 C7 1.205(7) y
O2 C13 1.350(7) y
O2 C16 1.417(8) y
C1 C6 1.365(9) n
C1 C2 1.371(9) n
C2 C3 1.362(8) n
C2 H2 0.9300 n
C3 C4 1.376(8) n
C3 H3 0.9300 n
C4 C5 1.362(8) n
C4 C7 1.488(8) y
C5 C6 1.350(9) n
C5 H5 0.9300 n
C6 H6 0.9300 n
C7 C8 1.473(8) y
C8 C9 1.334(8) y
C8 H8 0.9300 n
C9 C10 1.460(8) y
C9 H9 0.9300 ?
C10 C15 1.365(8) n
C10 C11 1.395(9) n
C11 C12 1.362(8) n
C11 H11 0.9300 n
C12 C13 1.409(8) n
C12 H12 0.9300 n
C13 C14 1.380(9) n
C14 C15 1.361(8) n
C14 H14 0.9300 n
C15 H15 0.9300 n
C16 H16A 0.9600 n
C16 H16B 0.9600 n
C16 H16C 0.9600 n

loop_
_cod_related_entry_id
_cod_related_entry_database
_cod_related_entry_code
1 ChemSpider 30654938
